data_7246120
loop_
_publ_author_name
'Kakimoto, Yuna'
'Ikemura, Ryoya'
'Imai, Yoshitane'
'Tohnai, Norimitsu'
'Yamazaki, Shoko'
'Nakata, Eiji'
'Takashima, Hiroshi'

_publ_section_title
;
 Circularly polarised luminescence from excimer emission of anthracene
 derivatives complexed with \g-cyclodextrin in the solid state
;
_journal_issue 3
_journal_name_full 'RSC Advances'
_journal_page_first 1914
_journal_page_last 1922
_journal_paper_doi 10.1039/D2RA07971B
_journal_volume 13
_journal_year 2023
_chemical_formula_moiety 'C19 H17 N O3'
_chemical_formula_sum 'C19 H17 N O3'
_chemical_formula_weight 307.35
_space_group_crystal_system triclinic
_space_group_IT_number 2
_space_group_name_Hall '-P 1'
_space_group_name_H-M_alt 'P -1'
_atom_sites_solution_hydrogens geom
_atom_sites_solution_primary direct
_atom_sites_solution_secondary difmap
_audit_update_record
;
2022-02-03 deposited with the CCDC.	2023-01-05 downloaded from the CCDC.
;
_cell_angle_alpha 111.862(2)
_cell_angle_beta 93.627(2)
_cell_angle_gamma 103.670(2)
_cell_formula_units_Z 2
_cell_length_a 8.9450(2)
_cell_length_b 9.2434(2)
_cell_length_c 10.47923(19)
_cell_measurement_reflns_used 5739
_cell_measurement_temperature 296
_cell_measurement_theta_max 73.91
_cell_measurement_theta_min 4.60
_cell_volume 770.29(3)
_computing_cell_refinement 'CrysAlisPro 1.171.39.20a (Rigaku OD, 2015)'
_computing_data_collection 'CrysAlisPro 1.171.39.20a (Rigaku OD, 2015)'
_computing_data_reduction 'CrysAlisPro 1.171.39.20a (Rigaku OD, 2015)'
_computing_molecular_graphics 'CrystalStructure 4.2.1'
_computing_publication_material 'CrystalStructure 4.2.1 (Rigaku, 2016)'
_computing_structure_refinement 'SHELXL97 (Sheldrick, 2008)'
_computing_structure_solution 'Il Milione (Burla, et al., 2007)'
_diffrn_ambient_temperature 296
_diffrn_detector_area_resol_mean 5.811
_diffrn_measured_fraction_theta_full 0.958
_diffrn_measured_fraction_theta_max 0.958
_diffrn_measurement_device_type 'Rigaku XtaLAB P200'
_diffrn_measurement_method \w
_diffrn_radiation_type 'Cu K\a'
_diffrn_radiation_wavelength 1.54187
_diffrn_reflns_av_R_equivalents 0.0276
_diffrn_reflns_Laue_measured_fraction_full 0.000
_diffrn_reflns_Laue_measured_fraction_max 0.000
_diffrn_reflns_limit_h_max 9
_diffrn_reflns_limit_h_min -11
_diffrn_reflns_limit_k_max 11
_diffrn_reflns_limit_k_min -8
_diffrn_reflns_limit_l_max 13
_diffrn_reflns_limit_l_min -12
_diffrn_reflns_number 7062
_diffrn_reflns_point_group_measured_fraction_full 0.000
_diffrn_reflns_point_group_measured_fraction_max 0.000
_diffrn_reflns_theta_full 74.170
_diffrn_reflns_theta_max 74.170
_diffrn_reflns_theta_min 4.612
_diffrn_standards_number 0
_exptl_absorpt_coefficient_mu 0.729
_exptl_absorpt_correction_T_max 0.747
_exptl_absorpt_correction_T_min 0.563
_exptl_absorpt_correction_type multi-scan
_exptl_absorpt_process_details
;
CrysAlisPro 1.171.39.20a (Rigaku Oxford Diffraction, 2015)
Empirical absorption correction using spherical harmonics,
 implemented in SCALE3 ABSPACK scaling algorithm.
;
_exptl_crystal_colour pALEYELLOW
_exptl_crystal_density_diffrn 1.325
_exptl_crystal_density_method 'not measured'
_exptl_crystal_description pRISM
_exptl_crystal_F_000 324.00
_exptl_crystal_size_max 7.000
_exptl_crystal_size_mid 0.700
_exptl_crystal_size_min 0.400
_refine_diff_density_max 0.23
_refine_diff_density_min -0.40
_refine_ls_extinction_method none
_refine_ls_goodness_of_fit_ref 1.337
_refine_ls_hydrogen_treatment constr
_refine_ls_number_parameters 208
_refine_ls_number_reflns 3007
_refine_ls_number_restraints 0
_refine_ls_R_factor_all 0.0529
_refine_ls_R_factor_gt 0.0511
_refine_ls_shift/su_max 0.001
_refine_ls_structure_factor_coef Fsqd
_refine_ls_weighting_details 'w = 1/[\s^2^(Fo^2^)+(0.1000P)^2^] where P=(Fo^2^+2Fc^2^)/3'
_refine_ls_weighting_scheme calc
_refine_ls_wR_factor_gt 0.1552
_refine_ls_wR_factor_ref 0.1573
_reflns_number_gt 2823
_reflns_number_total 3007
_reflns_threshold_expression F^2^>2.0\s(F^2^)
_cod_data_source_file d2ra07971b2.cif
_cod_data_source_block xcalibur_CCDC1
_cod_database_code 7246120

loop_
_space_group_symop_id
_space_group_symop_operation_xyz
1 +X,+Y,+Z
2 -X,-Y,-Z

loop_
_atom_site_label
_atom_site_type_symbol
_atom_site_fract_x
_atom_site_fract_y
_atom_site_fract_z
_atom_site_U_iso_or_equiv
_atom_site_adp_type
_atom_site_occupancy
_atom_site_symmetry_multiplicity
_atom_site_calc_flag
_atom_site_refinement_flags
_atom_site_disorder_assembly
_atom_site_disorder_group
O1 O 0.34842(9) 0.63534(10) 0.32861(9) 0.0299(2) Uani 1 1 d . . .
O2 O 0.26190(9) 0.55152(10) 0.49313(9) 0.0305(3) Uani 1 1 d . . .
O3 O 0.18172(9) 0.93212(10) 0.62931(8) 0.0310(3) Uani 1 1 d . . .
N1 N 0.01398(10) 0.68858(11) 0.49391(10) 0.0242(3) Uani 1 1 d . . .
H1 H -0.0727 0.6179 0.4841 0.029 Uiso 1 1 calc R . .
C1 C -0.22628(13) 0.91361(14) 0.62937(13) 0.0284(3) Uani 1 1 d . . .
H1A H -0.1709 0.9178 0.5581 0.034 Uiso 1 1 calc R . .
C2 C -0.36291(14) 0.95419(15) 0.63479(15) 0.0356(3) Uani 1 1 d . . .
H2 H -0.3991 0.9870 0.5678 0.043 Uiso 1 1 calc R . .
C3 C -0.45104(14) 0.94720(16) 0.74123(16) 0.0386(3) Uani 1 1 d . . .
H3 H -0.5456 0.9728 0.7424 0.046 Uiso 1 1 calc R . .
C4 C -0.39757(14) 0.90320(15) 0.84156(14) 0.0339(3) Uani 1 1 d . . .
H4 H -0.4560 0.8997 0.9112 0.041 Uiso 1 1 calc R . .
C5 C -0.25332(13) 0.86217(13) 0.84220(13) 0.0265(3) Uani 1 1 d . . .
C6 C -0.16674(12) 0.86482(13) 0.73122(12) 0.0234(3) Uani 1 1 d . . .
C7 C -0.02648(12) 0.82145(12) 0.72931(11) 0.0215(3) Uani 1 1 d . . .
C8 C 0.03171(13) 0.77829(12) 0.83323(11) 0.0224(3) Uani 1 1 d . . .
C9 C -0.05451(13) 0.77829(13) 0.94448(12) 0.0247(3) Uani 1 1 d . . .
C10 C -0.19503(13) 0.81957(14) 0.94525(12) 0.0283(3) Uani 1 1 d . . .
H10 H -0.2513 0.8185 1.0167 0.034 Uiso 1 1 calc R . .
C11 C 0.17482(13) 0.73360(13) 0.83341(12) 0.0255(3) Uani 1 1 d . . .
H11 H 0.2319 0.7317 0.7619 0.031 Uiso 1 1 calc R . .
C12 C 0.22771(14) 0.69419(14) 0.93672(13) 0.0297(3) Uani 1 1 d . . .
H12 H 0.3209 0.6659 0.9352 0.036 Uiso 1 1 calc R . .
C13 C 0.14306(15) 0.69532(15) 1.04745(13) 0.0330(3) Uani 1 1 d . . .
H13 H 0.1811 0.6681 1.1175 0.040 Uiso 1 1 calc R . .
C14 C 0.00694(15) 0.73609(14) 1.05078(13) 0.0312(3) Uani 1 1 d . . .
H14 H -0.0475 0.7366 1.1236 0.037 Uiso 1 1 calc R . .
C15 C 0.06616(11) 0.82150(13) 0.61400(11) 0.0221(3) Uani 1 1 d . . .
C16 C 0.10363(12) 0.66454(13) 0.38129(11) 0.0247(3) Uani 1 1 d . . .
H16A H 0.1374 0.7652 0.3683 0.030 Uiso 1 1 calc R . .
H16B H 0.0377 0.5829 0.2956 0.030 Uiso 1 1 calc R . .
C17 C 0.24536(12) 0.61112(13) 0.40987(11) 0.0242(3) Uani 1 1 d . . .
C18 C 0.48766(14) 0.58043(14) 0.33993(14) 0.0331(3) Uani 1 1 d . . .
H18A H 0.4601 0.4628 0.3026 0.040 Uiso 1 1 calc R . .
H18B H 0.5367 0.6228 0.4367 0.040 Uiso 1 1 calc R . .
C19 C 0.59643(16) 0.64373(19) 0.25706(17) 0.0463(4) Uani 1 1 d . . .
H19A H 0.6176 0.7596 0.2915 0.056 Uiso 1 1 calc R . .
H19B H 0.5488 0.5959 0.1606 0.056 Uiso 1 1 calc R . .
H19C H 0.6923 0.6161 0.2661 0.056 Uiso 1 1 calc R . .

loop_
_atom_site_aniso_label
_atom_site_aniso_U_11
_atom_site_aniso_U_22
_atom_site_aniso_U_33
_atom_site_aniso_U_23
_atom_site_aniso_U_13
_atom_site_aniso_U_12
O1 0.0323(5) 0.0386(5) 0.0290(5) 0.0206(4) 0.0147(4) 0.0143(4)
O2 0.0346(4) 0.0360(5) 0.0318(5) 0.0243(4) 0.0094(4) 0.0111(3)
O3 0.0312(4) 0.0364(5) 0.0268(5) 0.0181(4) 0.0062(3) 0.0025(3)
N1 0.0273(5) 0.0295(5) 0.0209(5) 0.0149(4) 0.0099(4) 0.0074(4)
C1 0.0312(6) 0.0280(6) 0.0277(6) 0.0123(5) 0.0021(5) 0.0102(5)
C2 0.0340(6) 0.0333(6) 0.0388(7) 0.0130(5) -0.0041(5) 0.0131(5)
C3 0.0254(6) 0.0333(6) 0.0531(8) 0.0113(6) 0.0031(5) 0.0119(5)
C4 0.0281(6) 0.0301(6) 0.0410(7) 0.0094(5) 0.0126(5) 0.0097(5)
C5 0.0264(5) 0.0232(5) 0.0285(6) 0.0087(5) 0.0084(4) 0.0064(4)
C6 0.0258(5) 0.0222(5) 0.0226(6) 0.0095(4) 0.0039(4) 0.0066(4)
C7 0.0264(5) 0.0214(5) 0.0194(6) 0.0109(4) 0.0056(4) 0.0069(4)
C8 0.0286(5) 0.0213(5) 0.0193(6) 0.0105(4) 0.0045(4) 0.0069(4)
C9 0.0334(6) 0.0221(5) 0.0199(6) 0.0107(4) 0.0074(4) 0.0057(4)
C10 0.0336(6) 0.0283(6) 0.0242(6) 0.0115(5) 0.0138(5) 0.0069(5)
C11 0.0308(6) 0.0288(6) 0.0217(6) 0.0133(4) 0.0069(4) 0.0109(4)
C12 0.0359(6) 0.0309(6) 0.0275(6) 0.0152(5) 0.0028(5) 0.0136(5)
C13 0.0484(7) 0.0334(6) 0.0233(6) 0.0186(5) 0.0034(5) 0.0113(5)
C14 0.0449(7) 0.0304(6) 0.0223(6) 0.0159(5) 0.0098(5) 0.0079(5)
C15 0.0251(5) 0.0286(5) 0.0217(5) 0.0176(4) 0.0048(4) 0.0113(4)
C16 0.0307(5) 0.0311(6) 0.0192(5) 0.0159(4) 0.0090(4) 0.0103(4)
C17 0.0300(6) 0.0236(5) 0.0213(5) 0.0114(4) 0.0078(4) 0.0065(4)
C18 0.0322(6) 0.0301(6) 0.0397(7) 0.0136(5) 0.0116(5) 0.0128(5)
C19 0.0409(7) 0.0533(8) 0.0495(9) 0.0201(7) 0.0235(6) 0.0185(6)

loop_
_atom_type_symbol
_atom_type_description
_atom_type_scat_dispersion_real
_atom_type_scat_dispersion_imag
_atom_type_scat_source
C C 0.0181 0.0091
;
International Tables for Crystallography
(Vol. C, Tables 4.2.6.8 and 6.1.1.4)
;
H H 0.0000 0.0000
;
International Tables for Crystallography
(Vol. C, Table 6.1.1.4)
;
N N 0.0311 0.0180
;
International Tables for Crystallography
(Vol. C, Tables 4.2.6.8 and 6.1.1.4)
;
O O 0.0492 0.0322
;
International Tables for Crystallography
(Vol. C, Tables 4.2.6.8 and 6.1.1.4)
;

loop_
_geom_angle_atom_site_label_1
_geom_angle_atom_site_label_2
_geom_angle_atom_site_label_3
_geom_angle
_geom_angle_site_symmetry_1
_geom_angle_site_symmetry_3
_geom_angle_publ_flag
C17 O1 C18 116.43(9) . . ?
C15 N1 C16 120.09(8) . . ?
C15 N1 H1 120.0 . . ?
C16 N1 H1 120.0 . . ?
C2 C1 C6 120.98(12) . . ?
C2 C1 H1A 119.5 . . ?
C6 C1 H1A 119.5 . . ?
C1 C2 C3 120.86(13) . . ?
C1 C2 H2 119.6 . . ?
C3 C2 H2 119.6 . . ?
C4 C3 C2 120.10(11) . . ?
C4 C3 H3 119.9 . . ?
C2 C3 H3 119.9 . . ?
C3 C4 C5 121.31(12) . . ?
C3 C4 H4 119.3 . . ?
C5 C4 H4 119.3 . . ?
C10 C5 C4 122.28(11) . . ?
C10 C5 C6 119.49(11) . . ?
C4 C5 C6 118.23(11) . . ?
C7 C6 C1 122.85(11) . . ?
C7 C6 C5 118.67(11) . . ?
C1 C6 C5 118.47(10) . . ?
C8 C7 C6 121.65(10) . . ?
C8 C7 C15 118.34(10) . . ?
C6 C7 C15 120.01(10) . . ?
C7 C8 C11 122.60(10) . . ?
C7 C8 C9 119.19(11) . . ?
C11 C8 C9 118.21(10) . . ?
C10 C9 C14 122.24(11) . . ?
C10 C9 C8 119.07(11) . . ?
C14 C9 C8 118.69(11) . . ?
C5 C10 C9 121.92(11) . . ?
C5 C10 H10 119.0 . . ?
C9 C10 H10 119.0 . . ?
C12 C11 C8 120.70(11) . . ?
C12 C11 H11 119.6 . . ?
C8 C11 H11 119.6 . . ?
C11 C12 C13 121.14(11) . . ?
C11 C12 H12 119.4 . . ?
C13 C12 H12 119.4 . . ?
C14 C13 C12 120.00(11) . . ?
C14 C13 H13 120.0 . . ?
C12 C13 H13 120.0 . . ?
C13 C14 C9 121.25(11) . . ?
C13 C14 H14 119.4 . . ?
C9 C14 H14 119.4 . . ?
O3 C15 N1 122.61(10) . . ?
O3 C15 C7 122.58(10) . . ?
N1 C15 C7 114.79(8) . . ?
N1 C16 C17 111.96(9) . . ?
N1 C16 H16A 109.2 . . ?
C17 C16 H16A 109.2 . . ?
N1 C16 H16B 109.2 . . ?
C17 C16 H16B 109.2 . . ?
H16A C16 H16B 107.9 . . ?
O2 C17 O1 124.32(10) . . ?
O2 C17 C16 124.97(9) . . ?
O1 C17 C16 110.70(9) . . ?
O1 C18 C19 106.55(11) . . ?
O1 C18 H18A 110.4 . . ?
C19 C18 H18A 110.4 . . ?
O1 C18 H18B 110.4 . . ?
C19 C18 H18B 110.4 . . ?
H18A C18 H18B 108.6 . . ?
C18 C19 H19A 109.5 . . ?
C18 C19 H19B 109.5 . . ?
H19A C19 H19B 109.5 . . ?
C18 C19 H19C 109.5 . . ?
H19A C19 H19C 109.5 . . ?
H19B C19 H19C 109.5 . . ?

loop_
_geom_bond_atom_site_label_1
_geom_bond_atom_site_label_2
_geom_bond_distance
_geom_bond_site_symmetry_2
_geom_bond_publ_flag
O1 C17 1.3299(13) . ?
O1 C18 1.4656(14) . ?
O2 C17 1.2111(13) . ?
O3 C15 1.2235(12) . ?
N1 C15 1.3470(14) . ?
N1 C16 1.4470(12) . ?
N1 H1 0.8600 . ?
C1 C2 1.3591(17) . ?
C1 C6 1.4235(16) . ?
C1 H1A 0.9300 . ?
C2 C3 1.418(2) . ?
C2 H2 0.9300 . ?
C3 C4 1.359(2) . ?
C3 H3 0.9300 . ?
C4 C5 1.4286(16) . ?
C4 H4 0.9300 . ?
C5 C10 1.3912(18) . ?
C5 C6 1.4420(16) . ?
C6 C7 1.4035(15) . ?
C7 C8 1.4022(15) . ?
C7 C15 1.5079(14) . ?
C8 C11 1.4350(15) . ?
C8 C9 1.4380(15) . ?
C9 C10 1.3969(17) . ?
C9 C14 1.4292(17) . ?
C10 H10 0.9300 . ?
C11 C12 1.3561(16) . ?
C11 H11 0.9300 . ?
C12 C13 1.4233(17) . ?
C12 H12 0.9300 . ?
C13 C14 1.3558(19) . ?
C13 H13 0.9300 . ?
C14 H14 0.9300 . ?
C16 C17 1.5162(15) . ?
C16 H16A 0.9700 . ?
C16 H16B 0.9700 . ?
C18 C19 1.5031(17) . ?
C18 H18A 0.9700 . ?
C18 H18B 0.9700 . ?
C19 H19A 0.9600 . ?
C19 H19B 0.9600 . ?
C19 H19C 0.9600 . ?

loop_
_geom_hbond_atom_site_label_D
_geom_hbond_atom_site_label_H
_geom_hbond_atom_site_label_A
_geom_hbond_site_symmetry_D
_geom_hbond_site_symmetry_H
_geom_hbond_site_symmetry_A
_geom_hbond_distance_DA
_geom_hbond_distance_DH
_geom_hbond_distance_HA
_geom_hbond_angle_DHA
_geom_hbond_publ_flag
N1 H1 O2 . . 2_566 2.9516(12) 0.860 2.109 166.3 no

loop_
_geom_torsion_atom_site_label_1
_geom_torsion_atom_site_label_2
_geom_torsion_atom_site_label_3
_geom_torsion_atom_site_label_4
_geom_torsion
_geom_torsion_site_symmetry_1
_geom_torsion_site_symmetry_2
_geom_torsion_site_symmetry_3
_geom_torsion_site_symmetry_4
_geom_torsion_publ_flag
C6 C1 C2 C3 -0.76(19) . . . . ?
C1 C2 C3 C4 1.57(19) . . . . ?
C2 C3 C4 C5 -0.42(19) . . . . ?
C3 C4 C5 C10 178.84(11) . . . . ?
C3 C4 C5 C6 -1.44(17) . . . . ?
C2 C1 C6 C7 179.80(10) . . . . ?
C2 C1 C6 C5 -1.12(17) . . . . ?
C10 C5 C6 C7 1.03(16) . . . . ?
C4 C5 C6 C7 -178.70(9) . . . . ?
C10 C5 C6 C1 -178.09(9) . . . . ?
C4 C5 C6 C1 2.18(16) . . . . ?
C1 C6 C7 C8 178.15(9) . . . . ?
C5 C6 C7 C8 -0.93(16) . . . . ?
C1 C6 C7 C15 -1.46(16) . . . . ?
C5 C6 C7 C15 179.46(9) . . . . ?
C6 C7 C8 C11 -179.97(9) . . . . ?
C15 C7 C8 C11 -0.35(16) . . . . ?
C6 C7 C8 C9 0.06(16) . . . . ?
C15 C7 C8 C9 179.68(8) . . . . ?
C7 C8 C9 C10 0.71(16) . . . . ?
C11 C8 C9 C10 -179.25(9) . . . . ?
C7 C8 C9 C14 -179.22(9) . . . . ?
C11 C8 C9 C14 0.82(16) . . . . ?
C4 C5 C10 C9 179.45(10) . . . . ?
C6 C5 C10 C9 -0.26(17) . . . . ?
C14 C9 C10 C5 179.31(9) . . . . ?
C8 C9 C10 C5 -0.61(17) . . . . ?
C7 C8 C11 C12 179.36(9) . . . . ?
C9 C8 C11 C12 -0.68(17) . . . . ?
C8 C11 C12 C13 0.23(18) . . . . ?
C11 C12 C13 C14 0.09(18) . . . . ?
C12 C13 C14 C9 0.07(18) . . . . ?
C10 C9 C14 C13 179.54(10) . . . . ?
C8 C9 C14 C13 -0.53(17) . . . . ?
C16 N1 C15 O3 6.18(16) . . . . ?
C16 N1 C15 C7 -172.33(9) . . . . ?
C8 C7 C15 O3 -78.76(13) . . . . ?
C6 C7 C15 O3 100.87(12) . . . . ?
C8 C7 C15 N1 99.74(11) . . . . ?
C6 C7 C15 N1 -80.63(12) . . . . ?
C15 N1 C16 C17 75.31(12) . . . . ?
C18 O1 C17 O2 1.95(16) . . . . ?
C18 O1 C17 C16 -176.70(8) . . . . ?
N1 C16 C17 O2 19.57(15) . . . . ?
N1 C16 C17 O1 -161.79(9) . . . . ?
C17 O1 C18 C19 -171.24(10) . . . . ?
